data_2001393
loop_
_publ_author_name
'Xiao, G.'
'van der Helm, D.'
'Goerlitz, F. H.'
'Hider, R. C.'
'Dobbin, P. S.'

_publ_section_title
;
 Structures of 3-hydroxy-1-(2-methoxyethyl)-2-methyl-4-pyridinone, its
 hydrochloride and 1-ethyl-3-hydroxy-2-methyl-4-pyridinone
 hydrochloride hydrate
;
_journal_issue 9
_journal_name_full 'Acta Crystallographica Section C'
_journal_page_first 1646
_journal_page_last 1649
_journal_paper_doi 10.1107/S0108270193001313
_journal_volume 49
_journal_year 1993
_chemical_formula_sum 'C9 H14 Cl N O3'
_chemical_formula_weight 219.67
_symmetry_cell_setting orthorhombic
_symmetry_space_group_name_Hall 'P 2ac 2ab'
_symmetry_space_group_name_H-M 'P 21 21 21'
_atom_type_scat_source 'SHELXS86 (Sheldrick, 1986)'
_cell_angle_alpha 90
_cell_angle_beta 90
_cell_angle_gamma 90
_cell_formula_units_Z 4
_cell_length_a 11.865(3)
_cell_length_b 12.174(4)
_cell_length_c 7.127(2)
_cell_measurement_reflns_used 48
_cell_measurement_temperature 138(2)
_cell_measurement_theta_max 15
_cell_measurement_theta_min 11
_cell_volume 1029.5(5)
_diffrn_measurement_device Enraf-NoniusCAD-4
_diffrn_measurement_method \q/2\q
_diffrn_radiation_type MoK\a
_diffrn_radiation_wavelength 0.71073
_diffrn_reflns_limit_h_max 14
_diffrn_reflns_limit_h_min 0
_diffrn_reflns_limit_k_max 15
_diffrn_reflns_limit_k_min 0
_diffrn_reflns_limit_l_max 8
_diffrn_reflns_limit_l_min 0
_diffrn_reflns_number 1265
_diffrn_reflns_theta_max 26.5
_diffrn_standards_decay_% 5.7
_diffrn_standards_interval_time 120
_diffrn_standards_number 3
_exptl_absorpt_coefficient_mu 0.357
_exptl_absorpt_correction_type none
_exptl_crystal_colour colorless
_exptl_crystal_density_diffrn 1.42
_exptl_crystal_description needle
_exptl_crystal_size_max 0.25
_exptl_crystal_size_mid 0.10
_exptl_crystal_size_min 0.10
_refine_diff_density_max 0.37
_refine_diff_density_min -0.39
_refine_ls_goodness_of_fit_obs 1.41
_refine_ls_hydrogen_treatment refall
_refine_ls_number_parameters 183
_refine_ls_number_reflns 1139
_refine_ls_R_factor_obs 0.033
_refine_ls_shift/esd_max 0.065
_refine_ls_structure_factor_coef F
_refine_ls_weighting_details 'w = 1/\s^2^(F)'
_refine_ls_weighting_scheme calc
_refine_ls_wR_factor_obs 0.039
_reflns_number_observed 1139
_reflns_number_total 1265
_reflns_observed_criterion I>=2\s(I)
_cod_data_source_file cd1028.cif
_cod_data_source_block cd1028_structure_2_of_3
_cod_depositor_comments
;
The following automatic conversions were performed:

'_refine_ls_weighting_scheme' value '1/\s^2^(F)' was changed to
'calc'. New tag '_refine_ls_weighting_details' was created. The value
of the new tag was set to 'w = 1/\s^2^(F)'.

Automatic conversion script
Id: cif_fix_values 3143 2015-03-26 13:38:13Z robertas 
;
_cod_original_cell_volume 1029.5(9)
_cod_original_formula_sum 'C9 H14 Cl1 N1 O3'
_cod_database_code 2001393

loop_
_atom_site_label
_atom_site_fract_x
_atom_site_fract_y
_atom_site_fract_z
_atom_site_U_iso_or_equiv
N(1) .8157(2) .6680(2) .8626(3) .0200(7)
C(2) .8951(2) .5879(2) .8868(4) .0197(8)
C(3) .8591(2) .4802(2) .9091(5) .0210(7)
C(4) .7441(2) .4542(2) .9080(4) .0199(7)
C(5) .6663(2) .5390(2) .8871(5) .0233(8)
C(6) .7044(2) .6442(2) .8649(4) .0226(8)
C(7) .8483(3) .7838(3) .8250(5) .0248(9)
C(8) .8760(3) .8462(2) 1.0015(5) .0258(9)
O(9) .7784(2) .8521(2) 1.1140(3) .0279(6)
C(10) .7994(3) .9091(3) 1.2854(5) .0320(10)
C(11) 1.0177(2) .6145(3) .8926(5) .0250(9)
O(1) .9401(2) .4029(2) .9269(4) .0302(7)
O(2) .7167(2) .3489(2) .9266(3) .0264(6)
Cl(12) .46592(6) .32538(6) .90280(10) .0251(2)
H(5) .589(3) .522(3) .882(2) ?
H(6) .653(3) .701(3) .837(4) ?
H(7a) .786(3) .812(3) .767(5) ?
H(7b) .912(3) .785(3) .732(5) ?
H(8a) .938(3) .813(3) 1.071(5) ?
H(8b) .906(3) .921(3) .952(5) ?
H(10a) .863(3) .880(3) 1.358(6) ?
H(10b) .725(3) .904(3) 1.364(6) ?
H(10c) .821(3) .984(3) 1.262(6) ?
H(11a) 1.062(4) .557(4) .860(6) ?
H(11b) 1.045(4) .613(4) 1.023(8) ?
H(11c) 1.050(8) .696(8) .8100(10) ?
H(O1) .923(3) .347(3) .970(6) ?
H(O2) .648(4) .342(3) .913(7) ?

loop_
_geom_angle_atom_site_label_1
_geom_angle_atom_site_label_2
_geom_angle_atom_site_label_3
_geom_angle
_geom_angle_publ_flag
N(1) C(2) C(3) 118.5(2) yes
N(1) C(2) C(11) 121.3(2) yes
N(1) C(6) C(5) 121.6(3) yes
N(1) C(7) C(8) 112.7(3) yes
C(2) N(1) C(6) 121.2(2) yes
C(2) N(1) C(7) 121.5(2) yes
C(2) C(3) C(4) 120.8(2) yes
C(2) C(3) O(1) 116.8(2) yes
C(3) C(2) C(11) 120.1(2) yes
C(3) C(4) C(5) 118.5(2) yes
C(3) C(4) O(2) 117.1(2) yes
C(4) C(3) O(1) 122.3(2) yes
C(4) C(5) C(6) 119.3(2) yes
C(5) C(4) O(2) 124.4(2) yes
C(6) N(1) C(7) 117.3(2) yes
C(7) C(8) O(9) 108.8(2) yes
C(8) O(9) C(10) 111.6(2) yes

loop_
_geom_bond_atom_site_label_1
_geom_bond_atom_site_label_2
_geom_bond_distance
_geom_bond_publ_flag
N(1) C(2) 1.367(4) yes
N(1) C(6) 1.353(4) yes
N(1) C(7) 1.490(4) yes
C(2) C(3) 1.391(4) yes
C(2) C(11) 1.492(4) yes
C(3) C(4) 1.400(4) yes
C(3) O(1) 1.353(3) yes
C(4) C(5) 1.394(4) yes
C(4) O(2) 1.332(3) yes
C(5) C(6) 1.370(4) yes
C(7) C(8) 1.507(5) yes
C(8) O(9) 1.411(4) yes
O(9) C(10) 1.429(4) yes
